data_4073185
loop_
_publ_author_name
'Zhu, Zhenyu'
'Wang, Jialiang'
'Zhang, Zhengxing'
'Xiang, Xu'
'Zhou, Xigeng'

_publ_section_title
;
 Metallic Dysprosium Induced Silyl Radical Reactions:&#x00A0;
 Intermolecular Cyclization and Reduction of Alkynes and Imines
;
_journal_issue 10
_journal_name_full Organometallics
_journal_page_first 2499
_journal_paper_doi 10.1021/om070148s
_journal_volume 26
_journal_year 2007
_chemical_formula_sum 'C26 H20 F2 N2'
_chemical_formula_weight 398.44
_chemical_name_systematic
; 
 ? 
;
_space_group_IT_number 2
_symmetry_cell_setting triclinic
_symmetry_space_group_name_Hall '-P 1'
_symmetry_space_group_name_H-M 'P -1'
_atom_sites_solution_hydrogens geom
_atom_sites_solution_primary direct
_atom_sites_solution_secondary difmap
_audit_creation_method SHELXL-97
_cell_angle_alpha 110.425(7)
_cell_angle_beta 95.667(9)
_cell_angle_gamma 90.000(9)
_cell_formula_units_Z 4
_cell_length_a 8.307(6)
_cell_length_b 13.991(9)
_cell_length_c 20.044(13)
_cell_measurement_reflns_used 821
_cell_measurement_temperature 293(2)
_cell_measurement_theta_max 21.635
_cell_measurement_theta_min 2.970
_cell_volume 2171(3)
_computing_cell_refinement 'Bruker SMART'
_computing_data_collection 'Bruker SMART'
_computing_data_reduction 'Bruker SHELXTL'
_computing_molecular_graphics 'Bruker SHELXTL'
_computing_publication_material 'Bruker SHELXTL'
_computing_structure_refinement 'SHELXL-97 (Sheldrick, 1997)'
_computing_structure_solution 'SHELXS-97 (Sheldrick, 1990)'
_diffrn_ambient_temperature 293(2)
_diffrn_measured_fraction_theta_full 0.970
_diffrn_measured_fraction_theta_max 0.970
_diffrn_measurement_device_type 'CCD area detector'
_diffrn_measurement_method 'phi and omega scans'
_diffrn_radiation_monochromator graphite
_diffrn_radiation_source 'fine-focus sealed tube'
_diffrn_radiation_type MoK\a
_diffrn_radiation_wavelength 0.71073
_diffrn_reflns_av_R_equivalents 0.0578
_diffrn_reflns_av_sigmaI/netI 0.1044
_diffrn_reflns_limit_h_max 9
_diffrn_reflns_limit_h_min -9
_diffrn_reflns_limit_k_max 13
_diffrn_reflns_limit_k_min -16
_diffrn_reflns_limit_l_max 23
_diffrn_reflns_limit_l_min -16
_diffrn_reflns_number 8891
_diffrn_reflns_theta_full 25.00
_diffrn_reflns_theta_max 25.00
_diffrn_reflns_theta_min 1.55
_diffrn_standards_decay_% 5.08
_exptl_absorpt_coefficient_mu 0.084
_exptl_absorpt_correction_T_max 0.9933
_exptl_absorpt_correction_T_min 0.9876
_exptl_absorpt_correction_type multi-scan
_exptl_absorpt_process_details sadabs
_exptl_crystal_density_diffrn 1.219
_exptl_crystal_density_method 'not measured'
_exptl_crystal_F_000 832
_exptl_crystal_size_max 0.15
_exptl_crystal_size_mid 0.10
_exptl_crystal_size_min 0.08
_refine_diff_density_max 0.495
_refine_diff_density_min -0.342
_refine_diff_density_rms 0.071
_refine_ls_extinction_method none
_refine_ls_goodness_of_fit_ref 1.134
_refine_ls_hydrogen_treatment constr
_refine_ls_matrix_type full
_refine_ls_number_parameters 541
_refine_ls_number_reflns 7428
_refine_ls_number_restraints 0
_refine_ls_restrained_S_all 1.134
_refine_ls_R_factor_all 0.2401
_refine_ls_R_factor_gt 0.1340
_refine_ls_shift/su_max 0.003
_refine_ls_shift/su_mean 0.000
_refine_ls_structure_factor_coef Fsqd
_refine_ls_weighting_details 'calc w=1/[\s^2^(Fo^2^)+(0.1332P)^2^+4.5351P] where P=(Fo^2^+2Fc^2^)/3'
_refine_ls_weighting_scheme calc
_refine_ls_wR_factor_gt 0.3184
_refine_ls_wR_factor_ref 0.3932
_reflns_number_gt 3290
_reflns_number_total 7428
_reflns_threshold_expression >2sigma(I)
_cod_data_source_file om070148s-file001.cif
_cod_data_source_block f60908b
_cod_depositor_comments
;
The following automatic conversions were performed:

'_symmetry_cell_setting' value 'Triclinic' changed to 'triclinic'
according to /home/saulius/struct/CIF-dictionaries/cif_core.dic
dictionary named 'cif_core.dic' version 2.4.1 from 2010-06-29.

Automatic conversion script
Id: cif_fix_values 1715 2011-07-08 13:25:40Z adriana 
;
_cod_original_cell_volume 2171(2)
_cod_original_sg_symbol_H-M P-1
_cod_database_code 4073185

loop_
_symmetry_equiv_pos_as_xyz
'x, y, z'
'-x, -y, -z'

loop_
_atom_site_label
_atom_site_type_symbol
_atom_site_fract_x
_atom_site_fract_y
_atom_site_fract_z
_atom_site_U_iso_or_equiv
_atom_site_adp_type
_atom_site_occupancy
_atom_site_symmetry_multiplicity
_atom_site_calc_flag
_atom_site_refinement_flags
F1 F 0.8057(8) 1.5278(4) 0.4226(3) 0.112(2) Uani 1 1 d .
F2 F 0.3891(8) 0.6338(4) 0.4202(3) 0.112(2) Uani 1 1 d .
N1 N 0.5832(10) 1.0532(5) 0.2514(4) 0.086(2) Uani 1 1 d .
N2 N 0.5546(10) 0.9397(5) 0.2516(4) 0.084(2) Uani 1 1 d .
C1 C 0.7766(13) 1.4230(6) 0.3962(6) 0.078(3) Uani 1 1 d .
C2 C 0.6742(12) 1.3821(6) 0.3349(5) 0.073(2) Uani 1 1 d .
H2A H 0.6252 1.4242 0.3123 0.087 Uiso 1 1 calc R
C3 C 0.6432(11) 1.2759(6) 0.3062(5) 0.073(2) Uani 1 1 d .
H3A H 0.5770 1.2470 0.2634 0.087 Uiso 1 1 calc R
C4 C 0.7125(9) 1.2138(6) 0.3422(4) 0.055(2) Uani 1 1 d .
C5 C 0.8130(10) 1.2598(6) 0.4049(4) 0.062(2) Uani 1 1 d .
H5A H 0.8614 1.2197 0.4292 0.075 Uiso 1 1 calc R
C6 C 0.8425(11) 1.3647(7) 0.4321(5) 0.073(2) Uani 1 1 d .
H6A H 0.9076 1.3947 0.4750 0.087 Uiso 1 1 calc R
C7 C 0.6863(10) 1.1080(5) 0.3166(4) 0.056(2) Uani 1 1 d .
H7A H 0.7375 1.0709 0.3425 0.067 Uiso 1 1 calc R
C8 C 0.6609(9) 1.0514(5) 0.1843(4) 0.0543(19) Uani 1 1 d .
C9 C 0.5719(11) 1.0724(7) 0.1287(5) 0.072(2) Uani 1 1 d .
H9A H 0.4625 1.0855 0.1314 0.086 Uiso 1 1 calc R
C10 C 0.6441(15) 1.0739(8) 0.0690(5) 0.089(3) Uani 1 1 d .
H10A H 0.5831 1.0907 0.0335 0.107 Uiso 1 1 calc R
C11 C 0.8010(17) 1.0513(8) 0.0620(7) 0.101(4) Uani 1 1 d .
H11A H 0.8476 1.0509 0.0216 0.121 Uiso 1 1 calc R
C12 C 0.8910(14) 1.0289(9) 0.1158(7) 0.105(4) Uani 1 1 d .
H12A H 0.9992 1.0133 0.1118 0.125 Uiso 1 1 calc R
C13 C 0.8211(12) 1.0292(7) 0.1763(6) 0.082(3) Uani 1 1 d .
H13A H 0.8840 1.0141 0.2122 0.098 Uiso 1 1 calc R
C14 C 0.4476(9) 0.8759(6) 0.1841(4) 0.056(2) Uani 1 1 d .
C15 C 0.5140(10) 0.8066(7) 0.1267(5) 0.070(2) Uani 1 1 d .
H15A H 0.6257 0.8005 0.1280 0.084 Uiso 1 1 calc R
C16 C 0.4133(13) 0.7459(7) 0.0668(5) 0.083(3) Uani 1 1 d .
H16A H 0.4604 0.7003 0.0286 0.099 Uiso 1 1 calc R
C17 C 0.2523(13) 0.7507(8) 0.0621(6) 0.088(3) Uani 1 1 d .
H17A H 0.1884 0.7087 0.0218 0.105 Uiso 1 1 calc R
C18 C 0.1827(12) 0.8193(8) 0.1184(6) 0.094(3) Uani 1 1 d .
H18A H 0.0708 0.8245 0.1160 0.113 Uiso 1 1 calc R
C19 C 0.2806(11) 0.8814(7) 0.1794(5) 0.077(3) Uani 1 1 d .
H19A H 0.2325 0.9269 0.2173 0.092 Uiso 1 1 calc R
C20 C 0.4823(9) 0.9498(5) 0.3170(4) 0.052(2) Uani 1 1 d .
H20A H 0.4468 1.0133 0.3440 0.063 Uiso 1 1 calc R
C21 C 0.4641(9) 0.8678(6) 0.3408(4) 0.057(2) Uani 1 1 d .
C22 C 0.4997(10) 0.7683(6) 0.3022(4) 0.063(2) Uani 1 1 d .
H22A H 0.5392 0.7523 0.2580 0.076 Uiso 1 1 calc R
C23 C 0.4749(10) 0.6911(6) 0.3313(5) 0.070(2) Uani 1 1 d .
H23A H 0.5023 0.6245 0.3067 0.084 Uiso 1 1 calc R
C24 C 0.4115(11) 0.7133(7) 0.3947(5) 0.071(2) Uani 1 1 d .
C25 C 0.3768(11) 0.8103(8) 0.4336(5) 0.078(3) Uani 1 1 d .
H25A H 0.3368 0.8252 0.4777 0.093 Uiso 1 1 calc R
C26 C 0.4022(10) 0.8870(6) 0.4064(5) 0.065(2) Uani 1 1 d .
H26A H 0.3772 0.9535 0.4327 0.078 Uiso 1 1 calc R
F3 F 1.1033(8) -0.0263(4) 0.5789(3) 0.112(2) Uani 1 1 d .
F4 F 0.7000(8) 0.8696(4) 0.5840(3) 0.117(2) Uani 1 1 d .
N3 N 0.9597(10) 0.4477(5) 0.7504(5) 0.089(2) Uani 1 1 d .
N4 N 0.9312(10) 0.5607(6) 0.7514(4) 0.089(2) Uani 1 1 d .
C27 C 1.0823(11) 0.0785(6) 0.6059(5) 0.068(2) Uani 1 1 d .
C28 C 1.1311(11) 0.1375(7) 0.5686(5) 0.074(3) Uani 1 1 d .
H28A H 1.1764 0.1078 0.5258 0.089 Uiso 1 1 calc R
C29 C 1.1118(10) 0.2412(6) 0.5958(4) 0.064(2) Uani 1 1 d .
H29A H 1.1462 0.2815 0.5711 0.077 Uiso 1 1 calc R
C30 C 1.0427(9) 0.2871(6) 0.6587(4) 0.058(2) Uani 1 1 d .
C31 C 0.9927(10) 0.2239(6) 0.6958(5) 0.069(2) Uani 1 1 d .
H31A H 0.9475 0.2525 0.7388 0.083 Uiso 1 1 calc R
C32 C 1.0123(11) 0.1185(6) 0.6672(5) 0.071(2) Uani 1 1 d .
H32A H 0.9773 0.0762 0.6902 0.085 Uiso 1 1 calc R
C33 C 1.0263(10) 0.3926(5) 0.6841(4) 0.056(2) Uani 1 1 d .
H33A H 1.0599 0.4296 0.6570 0.067 Uiso 1 1 calc R
C34 C 1.0726(9) 0.4494(6) 0.8162(4) 0.0544(19) Uani 1 1 d .
C35 C 1.2362(11) 0.4702(7) 0.8223(6) 0.082(3) Uani 1 1 d .
H35A H 1.2806 0.4848 0.7860 0.098 Uiso 1 1 calc R
C36 C 1.3360(13) 0.4697(9) 0.8819(7) 0.104(4) Uani 1 1 d .
H36A H 1.4462 0.4843 0.8847 0.125 Uiso 1 1 calc R
C37 C 1.2766(15) 0.4485(8) 0.9367(7) 0.097(3) Uani 1 1 d .
H37A H 1.3450 0.4491 0.9765 0.116 Uiso 1 1 calc R
C38 C 1.1147(15) 0.4264(8) 0.9316(5) 0.092(3) Uani 1 1 d .
H38A H 1.0731 0.4091 0.9675 0.111 Uiso 1 1 calc R
C39 C 1.0109(11) 0.4293(7) 0.8731(5) 0.072(2) Uani 1 1 d .
H39A H 0.9001 0.4179 0.8718 0.087 Uiso 1 1 calc R
C40 C 0.8577(9) 0.6254(5) 0.8202(4) 0.0528(19) Uani 1 1 d .
C41 C 0.9551(10) 0.6938(7) 0.8774(5) 0.071(2) Uani 1 1 d .
H41A H 1.0662 0.6979 0.8757 0.085 Uiso 1 1 calc R
C42 C 0.8856(13) 0.7557(7) 0.9369(5) 0.083(3) Uani 1 1 d .
H42A H 0.9510 0.8024 0.9744 0.099 Uiso 1 1 calc R
C43 C 0.7248(14) 0.7500(8) 0.9416(6) 0.088(3) Uani 1 1 d .
H43A H 0.6804 0.7923 0.9819 0.105 Uiso 1 1 calc R
C44 C 0.6270(12) 0.6808(8) 0.8861(6) 0.096(3) Uani 1 1 d .
H44A H 0.5167 0.6754 0.8895 0.115 Uiso 1 1 calc R
C45 C 0.6932(11) 0.6189(6) 0.8249(5) 0.077(3) Uani 1 1 d .
H45A H 0.6266 0.5732 0.7872 0.092 Uiso 1 1 calc R
C46 C 0.8256(9) 0.5527(5) 0.6873(4) 0.053(2) Uani 1 1 d .
H46A H 0.7735 0.4901 0.6611 0.064 Uiso 1 1 calc R
C47 C 0.7983(10) 0.6334(6) 0.6630(4) 0.057(2) Uani 1 1 d .
C48 C 0.8547(10) 0.7340(6) 0.7019(5) 0.067(2) Uani 1 1 d .
H48A H 0.9144 0.7491 0.7463 0.080 Uiso 1 1 calc R
C49 C 0.8214(11) 0.8118(6) 0.6741(5) 0.074(3) Uani 1 1 d .
H49A H 0.8617 0.8780 0.6993 0.089 Uiso 1 1 calc R
C50 C 0.7305(12) 0.7900(7) 0.6104(5) 0.076(3) Uani 1 1 d .
C51 C 0.6749(12) 0.6950(8) 0.5706(5) 0.081(3) Uani 1 1 d .
H51A H 0.6162 0.6820 0.5262 0.097 Uiso 1 1 calc R
C52 C 0.7069(10) 0.6153(6) 0.5972(4) 0.064(2) Uani 1 1 d .
H52A H 0.6664 0.5496 0.5706 0.077 Uiso 1 1 calc R

loop_
_atom_site_aniso_label
_atom_site_aniso_U_11
_atom_site_aniso_U_22
_atom_site_aniso_U_33
_atom_site_aniso_U_23
_atom_site_aniso_U_13
_atom_site_aniso_U_12
F1 0.168(6) 0.033(3) 0.128(5) 0.013(3) 0.039(4) -0.009(3)
F2 0.154(5) 0.074(4) 0.128(5) 0.067(4) -0.013(4) -0.030(4)
N1 0.102(6) 0.046(5) 0.115(7) 0.033(4) 0.012(5) 0.004(4)
N2 0.114(6) 0.038(4) 0.100(6) 0.026(4) 0.001(5) -0.001(4)
C1 0.111(8) 0.029(5) 0.091(7) 0.011(5) 0.041(6) -0.008(5)
C2 0.101(7) 0.034(5) 0.088(7) 0.024(5) 0.027(6) 0.008(4)
C3 0.090(7) 0.040(5) 0.086(6) 0.020(5) 0.012(5) 0.000(4)
C4 0.069(5) 0.038(5) 0.062(5) 0.020(4) 0.014(4) 0.001(4)
C5 0.080(6) 0.043(5) 0.065(5) 0.020(4) 0.013(5) 0.003(4)
C6 0.093(7) 0.045(6) 0.070(6) 0.007(4) 0.011(5) -0.014(4)
C7 0.095(6) 0.013(4) 0.054(4) 0.014(3) -0.022(4) -0.006(3)
C8 0.056(5) 0.036(4) 0.071(5) 0.017(4) 0.015(4) -0.002(3)
C9 0.071(6) 0.064(6) 0.079(6) 0.025(5) 0.005(5) 0.004(4)
C10 0.121(10) 0.077(7) 0.075(7) 0.033(5) 0.016(6) 0.003(6)
C11 0.127(11) 0.072(8) 0.116(10) 0.038(7) 0.052(8) 0.004(7)
C12 0.080(8) 0.090(9) 0.153(11) 0.046(8) 0.046(8) 0.008(6)
C13 0.077(7) 0.069(7) 0.110(8) 0.043(6) 0.019(6) 0.007(5)
C14 0.052(5) 0.037(5) 0.082(6) 0.023(4) 0.014(4) 0.001(3)
C15 0.057(5) 0.065(6) 0.078(6) 0.010(5) 0.015(5) 0.007(4)
C16 0.094(8) 0.063(6) 0.081(7) 0.013(5) 0.005(6) -0.002(5)
C17 0.088(8) 0.058(7) 0.105(8) 0.023(6) -0.021(6) -0.003(5)
C18 0.064(6) 0.079(8) 0.132(9) 0.030(7) -0.003(6) 0.005(5)
C19 0.081(7) 0.051(6) 0.090(7) 0.012(5) 0.013(5) 0.006(5)
C20 0.098(6) 0.016(4) 0.045(4) 0.008(3) 0.032(4) 0.005(3)
C21 0.071(5) 0.043(5) 0.060(5) 0.022(4) 0.008(4) 0.001(4)
C22 0.093(6) 0.031(5) 0.069(5) 0.023(4) 0.011(4) 0.005(4)
C23 0.078(6) 0.042(5) 0.090(7) 0.025(5) -0.009(5) -0.004(4)
C24 0.080(6) 0.061(6) 0.085(7) 0.044(5) -0.006(5) -0.011(5)
C25 0.095(7) 0.074(7) 0.071(6) 0.035(5) 0.006(5) -0.012(5)
C26 0.076(6) 0.043(5) 0.079(6) 0.025(4) 0.010(5) 0.004(4)
F3 0.167(6) 0.029(3) 0.121(5) 0.013(3) -0.015(4) 0.025(3)
F4 0.172(6) 0.076(4) 0.135(5) 0.071(4) 0.039(4) 0.053(4)
N3 0.109(6) 0.043(5) 0.120(7) 0.036(4) 0.007(5) 0.007(4)
N4 0.104(6) 0.056(5) 0.105(6) 0.027(4) 0.011(5) 0.011(4)
C27 0.081(6) 0.034(5) 0.078(6) 0.014(4) -0.013(5) 0.014(4)
C28 0.101(7) 0.049(6) 0.062(5) 0.007(4) 0.004(5) 0.018(5)
C29 0.081(6) 0.050(6) 0.064(5) 0.021(4) 0.010(4) 0.006(4)
C30 0.069(5) 0.046(5) 0.060(5) 0.023(4) -0.002(4) 0.002(4)
C31 0.092(6) 0.046(5) 0.070(6) 0.021(4) 0.016(5) 0.009(4)
C32 0.092(7) 0.039(5) 0.087(7) 0.032(5) 0.003(5) 0.004(4)
C33 0.114(7) 0.012(4) 0.044(4) 0.007(3) 0.039(4) 0.019(4)
C34 0.058(5) 0.040(5) 0.068(5) 0.020(4) 0.013(4) 0.017(3)
C35 0.070(7) 0.073(7) 0.116(8) 0.050(6) 0.011(6) 0.008(5)
C36 0.064(7) 0.109(10) 0.142(11) 0.052(8) -0.008(7) -0.002(6)
C37 0.104(9) 0.062(7) 0.115(9) 0.029(6) -0.028(7) 0.002(6)
C38 0.128(10) 0.074(7) 0.081(7) 0.039(6) -0.005(7) 0.002(6)
C39 0.072(6) 0.069(6) 0.076(6) 0.025(5) 0.012(5) 0.001(4)
C40 0.049(5) 0.033(4) 0.076(5) 0.018(4) 0.006(4) 0.007(3)
C41 0.062(6) 0.065(6) 0.073(6) 0.009(5) 0.005(5) -0.001(4)
C42 0.092(8) 0.066(7) 0.081(7) 0.015(5) 0.002(6) 0.000(5)
C43 0.101(8) 0.060(7) 0.101(8) 0.019(6) 0.038(7) 0.013(6)
C44 0.070(7) 0.084(8) 0.135(10) 0.035(7) 0.032(7) 0.003(6)
C45 0.079(7) 0.041(5) 0.098(7) 0.010(5) 0.010(5) 0.003(4)
C46 0.092(6) 0.015(4) 0.046(4) 0.010(3) -0.022(4) 0.001(3)
C47 0.072(5) 0.038(5) 0.060(5) 0.012(4) 0.014(4) 0.014(4)
C48 0.096(6) 0.035(5) 0.074(6) 0.024(4) 0.013(5) 0.013(4)
C49 0.097(7) 0.039(5) 0.093(7) 0.024(5) 0.033(6) 0.014(4)
C50 0.111(8) 0.050(6) 0.083(7) 0.037(5) 0.032(6) 0.042(5)
C51 0.108(8) 0.075(8) 0.070(6) 0.037(6) 0.017(5) 0.034(6)
C52 0.073(6) 0.047(5) 0.071(6) 0.018(4) 0.012(5) 0.007(4)

loop_
_atom_type_symbol
_atom_type_description
_atom_type_scat_dispersion_real
_atom_type_scat_dispersion_imag
_atom_type_scat_source
C C 0.0033 0.0016 'International Tables Vol C Tables 4.2.6.8 and 6.1.1.4'
H H 0.0000 0.0000 'International Tables Vol C Tables 4.2.6.8 and 6.1.1.4'
N N 0.0061 0.0033 'International Tables Vol C Tables 4.2.6.8 and 6.1.1.4'
F F 0.0171 0.0103 'International Tables Vol C Tables 4.2.6.8 and 6.1.1.4'

loop_
_geom_angle_atom_site_label_1
_geom_angle_atom_site_label_2
_geom_angle_atom_site_label_3
_geom_angle
C7 N1 C8 111.5(7)
C7 N1 N2 106.6(6)
C8 N1 N2 111.2(6)
C20 N2 C14 112.6(7)
C20 N2 N1 106.9(6)
C14 N2 N1 110.1(6)
C6 C1 C2 121.6(8)
C6 C1 F1 120.5(10)
C2 C1 F1 117.9(9)
C1 C2 C3 119.4(8)
C4 C3 C2 119.7(9)
C5 C4 C7 119.2(7)
C5 C4 C3 118.2(7)
C7 C4 C3 122.5(8)
C4 C5 C6 121.0(8)
C1 C6 C5 119.9(9)
C4 C7 N1 123.2(6)
C13 C8 C9 116.9(8)
C13 C8 N1 121.8(8)
C9 C8 N1 121.3(7)
C8 C9 C10 121.1(9)
C11 C10 C9 121.1(10)
C10 C11 C12 118.8(10)
C11 C12 C13 120.6(10)
C8 C13 C12 121.5(10)
C15 C14 C19 117.5(8)
C15 C14 N2 121.0(7)
C19 C14 N2 121.4(7)
C14 C15 C16 120.0(8)
C17 C16 C15 122.7(9)
C16 C17 C18 118.6(9)
C17 C18 C19 120.1(9)
C14 C19 C18 121.1(9)
C21 C20 N2 122.7(6)
C22 C21 C26 118.0(7)
C22 C21 C20 123.9(7)
C26 C21 C20 118.1(7)
C21 C22 C23 119.0(8)
C24 C23 C22 120.7(8)
C25 C24 C23 121.2(8)
C25 C24 F2 120.8(9)
C23 C24 F2 117.9(9)
C24 C25 C26 118.7(9)
C25 C26 C21 122.3(8)
C33 N3 C34 112.1(7)
C33 N3 N4 106.8(6)
C34 N3 N4 110.5(6)
C46 N4 C40 111.8(7)
C46 N4 N3 107.3(6)
C40 N4 N3 110.7(6)
C32 C27 C28 122.3(8)
C32 C27 F3 118.7(8)
C28 C27 F3 119.0(8)
C29 C28 C27 118.9(8)
C28 C29 C30 121.7(8)
C29 C30 C33 119.6(7)
C29 C30 C31 118.1(7)
C33 C30 C31 122.4(7)
C32 C31 C30 119.4(8)
C27 C32 C31 119.6(8)
C30 C33 N3 123.5(6)
C35 C34 C39 117.3(8)
C35 C34 N3 122.1(7)
C39 C34 N3 120.5(7)
C34 C35 C36 121.0(9)
C37 C36 C35 121.8(10)
C38 C37 C36 118.5(10)
C37 C38 C39 120.8(10)
C38 C39 C34 120.6(9)
C45 C40 C41 118.9(8)
C45 C40 N4 120.6(7)
C41 C40 N4 120.4(7)
C42 C41 C40 119.7(8)
C43 C42 C41 121.6(9)
C42 C43 C44 119.5(9)
C43 C44 C45 120.1(9)
C40 C45 C44 120.1(9)
C47 C46 N4 123.6(7)
C46 C47 C52 119.0(7)
C46 C47 C48 123.5(7)
C52 C47 C48 117.4(7)
C49 C48 C47 120.3(8)
C50 C49 C48 119.6(9)
C51 C50 C49 122.5(8)
C51 C50 F4 119.2(9)
C49 C50 F4 118.1(9)
C50 C51 C52 119.0(9)
C47 C52 C51 121.1(8)

loop_
_geom_bond_atom_site_label_1
_geom_bond_atom_site_label_2
_geom_bond_distance
F1 C1 1.386(9)
F2 C24 1.397(9)
N1 C7 1.452(10)
N1 C8 1.542(10)
N1 N2 1.605(9)
N2 C20 1.459(10)
N2 C14 1.528(11)
C1 C6 1.347(13)
C1 C2 1.365(13)
C2 C3 1.407(11)
C3 C4 1.402(11)
C4 C5 1.385(11)
C4 C7 1.396(10)
C5 C6 1.388(11)
C8 C13 1.379(11)
C8 C9 1.392(11)
C9 C10 1.398(12)
C10 C11 1.351(14)
C11 C12 1.378(15)
C12 C13 1.393(13)
C14 C15 1.384(11)
C14 C19 1.385(11)
C15 C16 1.398(12)
C16 C17 1.334(13)
C17 C18 1.379(13)
C18 C19 1.405(13)
C20 C21 1.400(9)
C21 C22 1.385(10)
C21 C26 1.397(10)
C22 C23 1.418(11)
C23 C24 1.358(12)
C24 C25 1.356(12)
C25 C26 1.387(11)
F3 C27 1.391(9)
F4 C50 1.404(9)
N3 C33 1.448(10)
N3 C34 1.533(11)
N3 N4 1.592(10)
N4 C46 1.453(10)
N4 C40 1.545(10)
C27 C32 1.350(11)
C27 C28 1.376(12)
C28 C29 1.376(11)
C29 C30 1.381(10)
C30 C33 1.395(10)
C30 C31 1.425(11)
C31 C32 1.400(11)
C34 C35 1.374(11)
C34 C39 1.409(11)
C35 C36 1.387(14)
C36 C37 1.368(14)
C37 C38 1.366(14)
C38 C39 1.397(13)
C40 C45 1.384(11)
C40 C41 1.391(11)
C41 C42 1.386(12)
C42 C43 1.353(13)
C43 C44 1.380(14)
C44 C45 1.396(13)
C46 C47 1.387(10)
C47 C52 1.396(11)
C47 C48 1.404(11)
C48 C49 1.401(11)
C49 C50 1.353(12)
C50 C51 1.343(13)
C51 C52 1.409(11)
